data_1000348
loop_
_publ_author_name
'Ferey, G'
'Leblanc, M'
'Mercier, A - M'

_publ_section_title
;
A new refinement of the crystal structure of MnAlF~5~: new structural
correlations with MnCrF~5~ and Cr~2~F~5~ using orthogonal subcell
twinning
;
_journal_coden_ASTM JSSCBI
_journal_name_full 'Journal of Solid State Chemistry'
_journal_page_first 9
_journal_page_last 19
_journal_paper_doi 10.1006/jssc.1993.1003
_journal_volume 102
_journal_year 1993
_chemical_formula_structural 'Mn Al F5'
_chemical_formula_sum 'Al F5 Mn'
_chemical_name_systematic 'Manganese aluminium fluoride'
_space_group_IT_number 63
_symmetry_cell_setting orthorhombic
_symmetry_Int_Tables_number 63
_symmetry_space_group_name_Hall '-C 2c 2'
_symmetry_space_group_name_H-M 'C m c m'
_cell_angle_alpha 90
_cell_angle_beta 90
_cell_angle_gamma 90
_cell_formula_units_Z 4
_cell_length_a 3.5837(4)
_cell_length_b 9.854(1)
_cell_length_c 9.537(1)
_cell_volume 336.8
_exptl_crystal_density_meas 3.52
_refine_ls_R_factor_all 0.023
_cod_database_code 1000348

loop_
_symmetry_equiv_pos_as_xyz
x,y,z
x,-y,-z
x,y,1/2-z
x,-y,1/2+z
-x,-y,-z
-x,y,z
-x,-y,1/2+z
-x,y,1/2-z
1/2+x,1/2+y,z
1/2+x,1/2-y,-z
1/2+x,1/2+y,1/2-z
1/2+x,1/2-y,1/2+z
1/2-x,1/2-y,-z
1/2-x,1/2+y,z
1/2-x,1/2-y,1/2+z
1/2-x,1/2+y,1/2-z

loop_
_atom_site_aniso_label
_atom_site_aniso_U_11
_atom_site_aniso_U_12
_atom_site_aniso_U_13
_atom_site_aniso_U_22
_atom_site_aniso_U_23
_atom_site_aniso_U_33
Mn1 0.0072(1) 0. 0. 0.0084(1) 0.0041(1) 0.0106(1)
Al1 0.0040(2) 0. 0. 0.0049(2) 0. 0.0060(2)
F1 0.0254(6) 0. 0. 0.0134(5) 0.0107(4) 0.0191(5)
F2 0.0144(4) 0. 0. 0.0121(4) -0.0049(3) 0.0094(3)
F3 0.0039(5) 0. 0. 0.0230(8) 0. 0.0315(8)

loop_
_atom_site_label
_atom_site_type_symbol
_atom_site_symmetry_multiplicity
_atom_site_Wyckoff_symbol
_atom_site_fract_x
_atom_site_fract_y
_atom_site_fract_z
_atom_site_occupancy
_atom_site_attached_hydrogens
_atom_site_calc_flag
Mn1 Mn2+ 4 b 0.5 0. 0. 1. 0 d
Al1 Al3+ 4 c 0. 0.2059(1) 0.25 1. 0 d
F1 F1- 8 f 0. 0.3296(1) 0.1176(1) 1. 0 d
F2 F1- 8 f 0. 0.0731(1) 0.1156(1) 1. 0 d
F3 F1- 4 c 0. 0.6923(1) 0.25 1. 0 d

loop_
_atom_type_symbol
_atom_type_oxidation_number
Mn2+ 2.000
Al3+ 3.000
F1- -1.000
